data_1518928
loop_
_publ_author_name
'Louis R. Pignotti'
'Rudy L. Luck'
'Nihal Deligonul'
'John D. Protasiewicz'
'Kevin E. Johnson'
'Lillian P. Nguyen'
'Eugenijus Urnezius'

_publ_section_title
;
 Bimetallic nickel complexes supported by
 2,5-bis(phosphine)-1,4-hydroquinonate ligands. Structural,
 electrochemical and theoretical investigations
;
_journal_name_full 'Inorganica Chimica Acta'
_journal_page_first 275
_journal_page_last 285
_journal_volume 424
_journal_year 2015
_chemical_formula_moiety 'C40 H30 F2 Ni2 O2 P2'
_chemical_formula_sum 'C40 H30 F2 Ni2 O2 P2'
_chemical_formula_weight 760.00
_space_group_IT_number 14
_symmetry_cell_setting monoclinic
_symmetry_space_group_name_Hall '-P 2ybc'
_symmetry_space_group_name_H-M 'P 1 21/c 1'
_atom_sites_solution_hydrogens geom
_atom_sites_solution_primary direct
_atom_sites_solution_secondary difmap
_cell_angle_alpha 90.00
_cell_angle_beta 121.712(3)
_cell_angle_gamma 90.00
_cell_formula_units_Z 2
_cell_length_a 9.6347(7)
_cell_length_b 14.6147(10)
_cell_length_c 15.8510(8)
_cell_measurement_reflns_used 9028
_cell_measurement_temperature 100(2)
_cell_measurement_theta_max 28.08
_cell_measurement_theta_min 2.05
_cell_volume 1898.7(2)
_computing_cell_refinement 'Bruker SMART'
_computing_data_collection 'Bruker SMART'
_computing_data_reduction 'Bruker SAINT'
_computing_molecular_graphics 'Bruker SHELXTL'
_computing_publication_material 'Bruker SHELXTL'
_computing_structure_refinement 'SHELXL-97 (Sheldrick, 1997)'
_computing_structure_solution 'SHELXS-97 (Sheldrick, 1990)'
_diffrn_ambient_temperature 100(2)
_diffrn_measured_fraction_theta_full 0.998
_diffrn_measured_fraction_theta_max 0.998
_diffrn_measurement_device_type 'Bruker AXS APEX II CCD area detector'
_diffrn_measurement_method 'phi and omega scans'
_diffrn_radiation_monochromator graphite
_diffrn_radiation_source 'fine-focus sealed tube'
_diffrn_radiation_type MoK\a
_diffrn_radiation_wavelength 0.71073
_diffrn_reflns_av_R_equivalents 0.0449
_diffrn_reflns_av_sigmaI/netI 0.0415
_diffrn_reflns_limit_h_max 12
_diffrn_reflns_limit_h_min -12
_diffrn_reflns_limit_k_max 18
_diffrn_reflns_limit_k_min -18
_diffrn_reflns_limit_l_max 20
_diffrn_reflns_limit_l_min -20
_diffrn_reflns_number 21618
_diffrn_reflns_theta_full 27.50
_diffrn_reflns_theta_max 27.50
_diffrn_reflns_theta_min 2.05
_diffrn_standards_number 0
_exptl_absorpt_coefficient_mu 1.117
_exptl_absorpt_correction_T_max 0.885
_exptl_absorpt_correction_T_min 0.784
_exptl_absorpt_correction_type multi-scan
_exptl_absorpt_process_details 'AXScale in APEXII (Bruker, 2004)'
_exptl_crystal_colour purple
_exptl_crystal_density_diffrn 1.329
_exptl_crystal_density_method 'not measured'
_exptl_crystal_description Irregular
_exptl_crystal_F_000 780
_exptl_crystal_size_max 0.23
_exptl_crystal_size_mid 0.14
_exptl_crystal_size_min 0.11
_refine_diff_density_max 1.282
_refine_diff_density_min -0.687
_refine_diff_density_rms 0.122
_refine_ls_extinction_method none
_refine_ls_goodness_of_fit_ref 1.074
_refine_ls_hydrogen_treatment constr
_refine_ls_matrix_type full
_refine_ls_number_parameters 217
_refine_ls_number_reflns 4351
_refine_ls_number_restraints 0
_refine_ls_restrained_S_all 1.074
_refine_ls_R_factor_all 0.0671
_refine_ls_R_factor_gt 0.0577
_refine_ls_shift/su_max 0.000
_refine_ls_shift/su_mean 0.000
_refine_ls_structure_factor_coef Fsqd
_refine_ls_weighting_details 'calc w=1/[\s^2^(Fo^2^)+(0.0417P)^2^+10.5264P] where P=(Fo^2^+2Fc^2^)/3'
_refine_ls_weighting_scheme calc
_refine_ls_wR_factor_gt 0.1407
_refine_ls_wR_factor_ref 0.1470
_reflns_number_gt 3659
_reflns_number_total 4351
_reflns_threshold_expression >2sigma(I)
_cod_data_source_file ICA-2015-424-274-285-5.cif
_cod_data_source_block nd012709_0m
_cod_original_sg_symbol_H-M P2(1)/c
_cod_database_code 1518928

loop_
_symmetry_equiv_pos_as_xyz
'x, y, z'
'-x, y+1/2, -z+1/2'
'-x, -y, -z'
'x, -y-1/2, z-1/2'

loop_
_atom_site_label
_atom_site_type_symbol
_atom_site_fract_x
_atom_site_fract_y
_atom_site_fract_z
_atom_site_U_iso_or_equiv
_atom_site_adp_type
_atom_site_occupancy
_atom_site_symmetry_multiplicity
_atom_site_calc_flag
_atom_site_refinement_flags
_atom_site_disorder_assembly
_atom_site_disorder_group
Ni1 Ni 0.06373(6) 0.74050(3) 0.44994(4) 0.01573(15) Uani 1 1 d . . .
P1 P 0.07286(12) 0.85859(6) 0.37588(7) 0.0140(2) Uani 1 1 d . . .
F1 F 0.0397(3) 1.07273(14) 0.35572(16) 0.0161(5) Uani 1 1 d . . .
O1 O 0.0267(3) 0.81312(17) 0.53310(19) 0.0154(5) Uani 1 1 d . . .
C1 C 0.0313(4) 0.9435(3) 0.4427(3) 0.0152(7) Uani 1 1 d . . .
C2 C 0.0194(4) 1.0377(3) 0.4278(3) 0.0140(7) Uani 1 1 d . . .
C3 C 0.0133(4) 0.9026(3) 0.5167(3) 0.0147(7) Uani 1 1 d . . .
C4 C -0.0864(4) 0.8662(2) 0.2435(3) 0.0141(7) Uani 1 1 d . . .
C5 C -0.2141(5) 0.9265(3) 0.2126(3) 0.0178(8) Uani 1 1 d . . .
H5 H -0.2188 0.9656 0.2589 0.021 Uiso 1 1 calc R . .
C6 C -0.3353(5) 0.9294(3) 0.1134(3) 0.0194(8) Uani 1 1 d . . .
H6 H -0.4246 0.9702 0.0911 0.023 Uiso 1 1 calc R . .
C7 C -0.3257(5) 0.8718(3) 0.0459(3) 0.0215(8) Uani 1 1 d . . .
H7 H -0.4078 0.8742 -0.0225 0.026 Uiso 1 1 calc R . .
C8 C -0.1967(5) 0.8115(3) 0.0793(3) 0.0204(8) Uani 1 1 d . . .
H8 H -0.1907 0.7719 0.0338 0.024 Uiso 1 1 calc R . .
C9 C -0.0768(5) 0.8089(3) 0.1784(3) 0.0173(8) Uani 1 1 d . . .
H9 H 0.0120 0.7676 0.2015 0.021 Uiso 1 1 calc R . .
C10 C 0.2579(5) 0.8904(3) 0.3803(3) 0.0157(7) Uani 1 1 d . . .
C11 C 0.2530(5) 0.9463(3) 0.3075(3) 0.0168(7) Uani 1 1 d . . .
H11 H 0.1509 0.9656 0.2529 0.020 Uiso 1 1 calc R . .
C12 C 0.3969(5) 0.9739(3) 0.3144(3) 0.0212(8) Uani 1 1 d . . .
H12 H 0.3934 1.0124 0.2650 0.025 Uiso 1 1 calc R . .
C13 C 0.5450(5) 0.9449(3) 0.3936(3) 0.0249(9) Uani 1 1 d . . .
H13 H 0.6434 0.9636 0.3984 0.030 Uiso 1 1 calc R . .
C14 C 0.5517(5) 0.8888(3) 0.4661(3) 0.0216(8) Uani 1 1 d . . .
H14 H 0.6541 0.8694 0.5204 0.026 Uiso 1 1 calc R . .
C15 C 0.4075(5) 0.8611(3) 0.4587(3) 0.0215(8) Uani 1 1 d . . .
H15 H 0.4116 0.8219 0.5078 0.026 Uiso 1 1 calc R . .
C16 C -0.0705(6) 0.6134(3) 0.4213(3) 0.0276(10) Uani 1 1 d . . .
H16 H -0.1808 0.6060 0.4121 0.033 Uiso 1 1 d R . .
C17 C -0.0375(6) 0.6301(3) 0.3470(3) 0.0278(10) Uani 1 1 d . . .
H17 H -0.1203 0.6356 0.2744 0.033 Uiso 1 1 d R . .
C18 C 0.1344(7) 0.6391(3) 0.3923(4) 0.0309(10) Uani 1 1 d . . .
H18 H 0.1927 0.6484 0.3562 0.037 Uiso 1 1 d R . .
C19 C 0.2108(6) 0.6202(3) 0.4954(4) 0.0324(11) Uani 1 1 d . . .
H19 H 0.3308 0.6167 0.5447 0.039 Uiso 1 1 d R . .
C20 C 0.0860(6) 0.6102(3) 0.5153(3) 0.0289(10) Uani 1 1 d . . .
H20 H 0.1015 0.5988 0.5820 0.035 Uiso 1 1 d R . .

loop_
_atom_site_aniso_label
_atom_site_aniso_U_11
_atom_site_aniso_U_22
_atom_site_aniso_U_33
_atom_site_aniso_U_23
_atom_site_aniso_U_13
_atom_site_aniso_U_12
Ni1 0.0211(3) 0.0109(2) 0.0187(3) -0.00020(18) 0.0130(2) 0.00026(19)
P1 0.0168(5) 0.0114(4) 0.0157(5) 0.0003(3) 0.0097(4) 0.0008(3)
F1 0.0228(11) 0.0135(10) 0.0178(11) 0.0010(8) 0.0147(10) 0.0003(9)
O1 0.0217(14) 0.0090(12) 0.0181(13) -0.0010(10) 0.0122(11) -0.0007(10)
C1 0.0143(17) 0.0164(18) 0.0127(17) -0.0021(14) 0.0055(14) 0.0045(14)
C2 0.0148(17) 0.0164(18) 0.0105(16) 0.0035(13) 0.0064(14) -0.0004(14)
C3 0.0144(17) 0.0138(17) 0.0113(17) -0.0013(13) 0.0036(14) -0.0013(14)
C4 0.0141(17) 0.0099(16) 0.0219(19) -0.0042(14) 0.0119(15) -0.0063(13)
C5 0.0177(18) 0.0172(19) 0.0177(19) -0.0019(14) 0.0086(16) -0.0015(15)
C6 0.0180(19) 0.0187(19) 0.0167(19) 0.0010(15) 0.0058(16) 0.0020(15)
C7 0.021(2) 0.0182(19) 0.0155(19) 0.0002(15) 0.0031(16) -0.0011(16)
C8 0.022(2) 0.019(2) 0.023(2) -0.0051(16) 0.0147(17) -0.0055(16)
C9 0.0171(18) 0.0156(18) 0.0207(19) -0.0024(15) 0.0110(16) -0.0015(14)
C10 0.0191(18) 0.0124(17) 0.0185(18) 0.0004(14) 0.0120(16) 0.0032(14)
C11 0.0159(18) 0.0134(17) 0.0215(19) -0.0009(14) 0.0102(16) 0.0012(14)
C12 0.026(2) 0.0159(19) 0.024(2) 0.0017(16) 0.0146(18) -0.0002(16)
C13 0.0156(19) 0.025(2) 0.037(2) -0.0051(18) 0.0158(19) -0.0054(16)
C14 0.0152(18) 0.024(2) 0.023(2) -0.0030(16) 0.0087(16) -0.0003(16)
C15 0.025(2) 0.020(2) 0.021(2) -0.0026(16) 0.0125(17) -0.0019(16)
C16 0.043(3) 0.0104(18) 0.035(2) -0.0041(17) 0.024(2) -0.0079(17)
C17 0.050(3) 0.0114(19) 0.027(2) -0.0085(16) 0.023(2) -0.0084(18)
C18 0.053(3) 0.0135(19) 0.044(3) -0.0075(18) 0.038(3) -0.0009(19)
C19 0.034(3) 0.018(2) 0.047(3) 0.0063(19) 0.023(2) 0.0162(18)
C20 0.051(3) 0.0095(18) 0.030(2) 0.0053(16) 0.024(2) 0.0020(18)

loop_
_atom_type_symbol
_atom_type_description
_atom_type_scat_dispersion_real
_atom_type_scat_dispersion_imag
_atom_type_scat_source
C C 0.0033 0.0016 'International Tables Vol C Tables 4.2.6.8 and 6.1.1.4'
H H 0.0000 0.0000 'International Tables Vol C Tables 4.2.6.8 and 6.1.1.4'
F F 0.0171 0.0103 'International Tables Vol C Tables 4.2.6.8 and 6.1.1.4'
Ni Ni 0.3393 1.1124 'International Tables Vol C Tables 4.2.6.8 and 6.1.1.4'
O O 0.0106 0.0060 'International Tables Vol C Tables 4.2.6.8 and 6.1.1.4'
P P 0.1023 0.0942 'International Tables Vol C Tables 4.2.6.8 and 6.1.1.4'

loop_
_geom_angle_atom_site_label_1
_geom_angle_atom_site_label_2
_geom_angle_atom_site_label_3
_geom_angle
_geom_angle_site_symmetry_1
_geom_angle_site_symmetry_3
O1 Ni1 C18 164.41(16) . .
O1 Ni1 P1 90.42(8) . .
C18 Ni1 P1 102.94(14) . .
O1 Ni1 C20 99.93(15) . .
C18 Ni1 C20 66.09(18) . .
P1 Ni1 C20 168.34(14) . .
O1 Ni1 C17 142.21(16) . .
C18 Ni1 C17 39.8(2) . .
P1 Ni1 C17 109.16(12) . .
C20 Ni1 C17 65.40(18) . .
O1 Ni1 C19 124.74(16) . .
C18 Ni1 C19 39.8(2) . .
P1 Ni1 C19 130.26(14) . .
C20 Ni1 C19 38.50(19) . .
C17 Ni1 C19 65.8(2) . .
O1 Ni1 C16 108.67(15) . .
C18 Ni1 C16 65.54(18) . .
P1 Ni1 C16 140.93(13) . .
C20 Ni1 C16 39.74(18) . .
C17 Ni1 C16 37.79(17) . .
C19 Ni1 C16 65.29(19) . .
C3 P1 C10 123.28(17) . .
C3 P1 C4 121.61(18) . .
C10 P1 C4 104.07(17) . .
C3 P1 Ni1 68.97(10) . .
C10 P1 Ni1 121.09(13) . .
C4 P1 Ni1 115.43(12) . .
C2 O1 Ni1 98.77(12) . .
F1 C2 C3 118.5(3) . 3_576
F1 C2 C1 118.7(3) . .
C3 C2 C1 122.8(3) 3_576 .
O1 C3 C2 121.8(3) . 3_576
O1 C3 C1 122.7(3) . .
C2 C3 C1 115.5(3) 3_576 .
C2 C1 C3 121.7(3) . .
C2 C1 P1 127.2(3) . .
C3 C1 P1 111.1(3) . .
C9 C4 C5 121.6(4) . .
C9 C4 P1 118.4(3) . .
C5 C4 P1 119.9(3) . .
C4 C5 C6 119.2(4) . .
C4 C5 H5 120.4 . .
C6 C5 H5 120.4 . .
C5 C6 C7 119.7(4) . .
C5 C6 H6 120.2 . .
C7 C6 H6 120.2 . .
C8 C7 C6 119.8(4) . .
C8 C7 H7 120.1 . .
C6 C7 H7 120.1 . .
C9 C8 C7 120.0(4) . .
C9 C8 H8 120.0 . .
C7 C8 H8 120.0 . .
C4 C9 C8 119.6(4) . .
C4 C9 H9 120.2 . .
C8 C9 H9 120.2 . .
C15 C10 C11 119.4(4) . .
C15 C10 P1 119.6(3) . .
C11 C10 P1 121.0(3) . .
C12 C11 C10 120.4(4) . .
C12 C11 H11 119.8 . .
C10 C11 H11 119.8 . .
C13 C12 C11 119.5(4) . .
C13 C12 H12 120.3 . .
C11 C12 H12 120.3 . .
C12 C13 C14 120.8(4) . .
C12 C13 H13 119.6 . .
C14 C13 H13 119.6 . .
C13 C14 C15 119.6(4) . .
C13 C14 H14 120.2 . .
C15 C14 H14 120.2 . .
C10 C15 C14 120.4(4) . .
C10 C15 H15 119.8 . .
C14 C15 H15 119.8 . .
C17 C16 C20 107.3(4) . .
C17 C16 Ni1 69.6(2) . .
C20 C16 Ni1 68.4(2) . .
C17 C16 H16 126.3 . .
C20 C16 H16 126.4 . .
Ni1 C16 H16 126.4 . .
C16 C17 C18 108.1(4) . .
C16 C17 Ni1 72.6(2) . .
C18 C17 Ni1 66.5(2) . .
C16 C17 H17 126.0 . .
C18 C17 H17 125.9 . .
Ni1 C17 H17 126.0 . .
C19 C18 C17 109.0(4) . .
C19 C18 Ni1 73.7(2) . .
C17 C18 Ni1 73.7(3) . .
C19 C18 H18 125.2 . .
C17 C18 H18 125.3 . .
Ni1 C18 H18 125.3 . .
C20 C19 C18 106.9(4) . .
C20 C19 Ni1 70.4(2) . .
C18 C19 Ni1 66.5(2) . .
C20 C19 H19 126.5 . .
C18 C19 H19 126.5 . .
Ni1 C19 H19 126.6 . .
C19 C20 C16 108.3(4) . .
C19 C20 Ni1 71.1(2) . .
C16 C20 Ni1 71.9(2) . .
C19 C20 H20 125.8 . .
C16 C20 H20 125.8 . .
Ni1 C20 H20 125.9 . .

loop_
_geom_bond_atom_site_label_1
_geom_bond_atom_site_label_2
_geom_bond_distance
_geom_bond_site_symmetry_2
Ni1 O1 1.867(3) .
Ni1 C18 2.037(4) .
Ni1 P1 2.1150(11) .
Ni1 C20 2.124(4) .
Ni1 C17 2.132(4) .
Ni1 C19 2.132(4) .
Ni1 C16 2.171(4) .
P1 C1 1.807(4) .
P1 C10 1.808(4) .
P1 C4 1.840(4) .
F1 C2 1.357(4) .
O1 C3 1.327(4) .
C2 C3 1.387(5) 3_576
C2 C1 1.391(5) .
C3 C2 1.387(5) 3_576
C3 C1 1.406(5) .
C4 C9 1.369(5) .
C4 C5 1.377(5) .
C5 C6 1.380(5) .
C5 H5 0.9500 .
C6 C7 1.401(6) .
C6 H6 0.9500 .
C7 C8 1.382(6) .
C7 H7 0.9500 .
C8 C9 1.377(6) .
C8 H8 0.9500 .
C9 H9 0.9500 .
C10 C15 1.386(6) .
C10 C11 1.394(5) .
C11 C12 1.392(6) .
C11 H11 0.9500 .
C12 C13 1.382(6) .
C12 H12 0.9500 .
C13 C14 1.384(6) .
C13 H13 0.9500 .
C14 C15 1.393(6) .
C14 H14 0.9500 .
C15 H15 0.9500 .
C16 C17 1.394(6) .
C16 C20 1.461(7) .
C16 H16 1.0000 .
C17 C18 1.423(7) .
C17 H17 1.0000 .
C18 C19 1.422(7) .
C18 H18 1.0001 .
C19 C20 1.403(7) .
C19 H19 1.0000 .
C20 H20 1.0001 .
